data_7228256
loop_
_publ_author_name
'Guo, Yan-Jun'
'Xia, Ai-Bao'
'Meng, Chen-Hong'
'Xu, Zhen Yuan'
'Xu, Danqian'

_publ_section_title
;
 Direct Conversion of \g,\g-Dicarbonyl-Substituted Aldehydes into \g-
 Lactones with a Sodium Chlorite/DBDMH Combination
;
_journal_name_full 'Green Chem.'
_journal_paper_doi 10.1039/C7GC00144D
_journal_year 2017
_chemical_absolute_configuration ad
_chemical_formula_sum 'C14 H13 Br O6'
_chemical_formula_weight 357.15
_chemical_name_systematic
; 
 ? 
;
_space_group_crystal_system orthorhombic
_space_group_IT_number 19
_space_group_name_Hall 'P 2ac 2ab'
_space_group_name_H-M_alt 'P 21 21 21'
_symmetry_space_group_name_Hall 'P 2ac 2ab'
_symmetry_space_group_name_H-M 'P 21 21 21'
_atom_sites_solution_hydrogens geom
_audit_block_doi 10.5517/ccdc.csd.cc1lb6dj
_audit_creation_method SHELXL-2013
_audit_update_record
;
2016-03-19 deposited with the CCDC.
2017-05-09 downloaded from the CCDC.
;
_cell_angle_alpha 90
_cell_angle_beta 90
_cell_angle_gamma 90
_cell_formula_units_Z 4
_cell_length_a 9.0731(17)
_cell_length_b 9.3483(17)
_cell_length_c 17.357(3)
_cell_measurement_reflns_used 2149
_cell_measurement_temperature 293(2)
_cell_measurement_theta_max 43.506
_cell_measurement_theta_min 4.949
_cell_volume 1472.2(5)
_computing_cell_refinement 'Bruker SMART'
_computing_data_collection 'Bruker SMART'
_computing_data_reduction 'Bruker SHELXTL'
_computing_molecular_graphics 'Bruker SHELXTL'
_computing_publication_material 'Bruker SHELXTL'
_computing_structure_refinement 'SHELXL-2013 (Sheldrick, 2013)'
_computing_structure_solution 'Bruker SHELXTL'
_diffrn_ambient_temperature 293(2)
_diffrn_measured_fraction_theta_full 1.000
_diffrn_measured_fraction_theta_max 1.000
_diffrn_measurement_device_type 'CCD area detector'
_diffrn_measurement_method 'phi and omega scans'
_diffrn_radiation_type MoK\a
_diffrn_radiation_wavelength 0.71073
_diffrn_reflns_av_R_equivalents 0.0618
_diffrn_reflns_av_unetI/netI 0.0683
_diffrn_reflns_Laue_measured_fraction_full 1.000
_diffrn_reflns_Laue_measured_fraction_max 1.000
_diffrn_reflns_limit_h_max 11
_diffrn_reflns_limit_h_min -9
_diffrn_reflns_limit_k_max 11
_diffrn_reflns_limit_k_min -11
_diffrn_reflns_limit_l_max 16
_diffrn_reflns_limit_l_min -21
_diffrn_reflns_number 8809
_diffrn_reflns_point_group_measured_fraction_full 1.000
_diffrn_reflns_point_group_measured_fraction_max 1.000
_diffrn_reflns_theta_full 25.242
_diffrn_reflns_theta_max 25.998
_diffrn_reflns_theta_min 2.347
_exptl_absorpt_coefficient_mu 2.816
_exptl_absorpt_correction_T_max 0.7456
_exptl_absorpt_correction_T_min 0.5321
_exptl_absorpt_correction_type multi-scan
_exptl_absorpt_process_details sadabs
_exptl_crystal_colour colorless
_exptl_crystal_density_diffrn 1.611
_exptl_crystal_description prismatic
_exptl_crystal_F_000 720
_exptl_crystal_size_max 0.210
_exptl_crystal_size_mid 0.170
_exptl_crystal_size_min 0.100
_refine_diff_density_max 0.252
_refine_diff_density_min -0.362
_refine_diff_density_rms 0.070
_refine_ls_abs_structure_details
; 
 Flack x determined using 782 quotients [(I+)-(I-)]/[(I+)+(I-)] 
 (Parsons and Flack (2004), Acta Cryst. A60, s61). 
;
_refine_ls_abs_structure_Flack 0.018(9)
_refine_ls_extinction_expression Fc^*^=kFc[1+0.001xFc^2^\l^3^/sin(2\q)]^-1/4^
_refine_ls_extinction_method SHELXL
_refine_ls_goodness_of_fit_ref 0.985
_refine_ls_hydrogen_treatment constr
_refine_ls_matrix_type full
_refine_ls_number_parameters 193
_refine_ls_number_reflns 2887
_refine_ls_number_restraints 0
_refine_ls_restrained_S_all 0.985
_refine_ls_R_factor_all 0.0580
_refine_ls_R_factor_gt 0.0386
_refine_ls_shift/su_max 0.000
_refine_ls_shift/su_mean 0.000
_refine_ls_structure_factor_coef Fsqd
_refine_ls_weighting_details 'w=1/[\s^2^(Fo^2^)+(0.0308P)^2^] where P=(Fo^2^+2Fc^2^)/3'
_refine_ls_weighting_scheme calc
_refine_ls_wR_factor_gt 0.0819
_refine_ls_wR_factor_ref 0.0889
_reflns_Friedel_coverage 0.724
_reflns_Friedel_fraction_full 1.000
_reflns_Friedel_fraction_max 1.000
_reflns_number_gt 2170
_reflns_number_total 2887
_reflns_threshold_expression 'I > 2\s(I)'
_cod_data_source_file c7gc00144d2.cif
_cod_data_source_block cd15337
_cod_database_code 7228256
_shelx_space_group_comment
; 
The symmetry employed for this shelxl refinement is uniquely defined 
by the following loop, which should always be used as a source of 
symmetry information in preference to the above space-group names. 
They are only intended as comments. 
;
_shelx_estimated_absorpt_t_min 0.589
_shelx_estimated_absorpt_t_max 0.766
_shelxl_version_number 2013-4

loop_
_space_group_symop_operation_xyz
'x, y, z'
'-x+1/2, -y, z+1/2'
'-x, y+1/2, -z+1/2'
'x+1/2, -y+1/2, -z'

loop_
_atom_site_label
_atom_site_type_symbol
_atom_site_fract_x
_atom_site_fract_y
_atom_site_fract_z
_atom_site_U_iso_or_equiv
_atom_site_adp_type
_atom_site_occupancy
_atom_site_site_symmetry_order
_atom_site_calc_flag
_atom_site_refinement_flags_posn
_atom_site_refinement_flags_adp
Br1 Br 0.27016(7) 0.31068(8) 0.20758(3) 0.0860(3) Uani 1 1 d . .
O1 O 0.8591(5) 0.6348(4) 0.6159(2) 0.0713(11) Uani 1 1 d . .
O2 O 0.6519(4) 0.5095(3) 0.62403(18) 0.0488(8) Uani 1 1 d . .
O3 O 0.4936(5) 0.1933(4) 0.5876(2) 0.0727(11) Uani 1 1 d . .
O4 O 0.4332(4) 0.3437(3) 0.68038(19) 0.0633(10) Uani 1 1 d . .
O5 O 0.4477(3) 0.6750(3) 0.55497(17) 0.0507(8) Uani 1 1 d . .
O6 O 0.3092(3) 0.4819(3) 0.52957(18) 0.0446(8) Uani 1 1 d . .
C1 C 0.7687(6) 0.5653(5) 0.5836(3) 0.0535(12) Uani 1 1 d . .
C2 C 0.7575(6) 0.5242(4) 0.5006(3) 0.0542(12) Uani 1 1 d . .
H2A H 0.8516 0.4907 0.4812 0.065 Uiso 1 1 calc R U
H2B H 0.7247 0.6044 0.4695 0.065 Uiso 1 1 calc R U
C3 C 0.6437(5) 0.4045(4) 0.5002(3) 0.0426(10) Uani 1 1 d . .
H3 H 0.6959 0.3148 0.5106 0.051 Uiso 1 1 calc R U
C4 C 0.5513(5) 0.4409(4) 0.5724(2) 0.0403(10) Uani 1 1 d . .
C5 C 0.4898(5) 0.3090(5) 0.6136(3) 0.0452(10) Uani 1 1 d . .
C6 C 0.3732(7) 0.2286(6) 0.7260(3) 0.0772(17) Uani 1 1 d . .
H6A H 0.2853 0.1929 0.7020 0.116 Uiso 1 1 calc R U
H6B H 0.3500 0.2633 0.7766 0.116 Uiso 1 1 calc R U
H6C H 0.4444 0.1530 0.7298 0.116 Uiso 1 1 calc R U
C7 C 0.4299(5) 0.5488(5) 0.5531(2) 0.0402(10) Uani 1 1 d . .
C8 C 0.1955(5) 0.5709(5) 0.4967(3) 0.0542(12) Uani 1 1 d . .
H8A H 0.1410 0.6164 0.5373 0.081 Uiso 1 1 calc R U
H8B H 0.1302 0.5131 0.4664 0.081 Uiso 1 1 calc R U
H8C H 0.2398 0.6426 0.4646 0.081 Uiso 1 1 calc R U
C9 C 0.5578(5) 0.3849(4) 0.4261(2) 0.0414(10) Uani 1 1 d . .
C10 C 0.5272(5) 0.2483(4) 0.4005(3) 0.0456(12) Uani 1 1 d . .
H10 H 0.5636 0.1702 0.4277 0.055 Uiso 1 1 calc R U
C11 C 0.4432(6) 0.2254(5) 0.3349(3) 0.0509(12) Uani 1 1 d . .
H11 H 0.4225 0.1329 0.3184 0.061 Uiso 1 1 calc R U
C12 C 0.3912(5) 0.3405(6) 0.2949(3) 0.0567(12) Uani 1 1 d . .
C13 C 0.4215(7) 0.4774(6) 0.3187(3) 0.0628(15) Uani 1 1 d . .
H13 H 0.3850 0.5552 0.2913 0.075 Uiso 1 1 calc R U
C14 C 0.5064(6) 0.4986(5) 0.3838(3) 0.0555(13) Uani 1 1 d . .
H14 H 0.5292 0.5913 0.3992 0.067 Uiso 1 1 calc R U

loop_
_atom_site_aniso_label
_atom_site_aniso_U_11
_atom_site_aniso_U_22
_atom_site_aniso_U_33
_atom_site_aniso_U_23
_atom_site_aniso_U_13
_atom_site_aniso_U_12
Br1 0.0726(4) 0.1374(6) 0.0481(3) 0.0019(3) -0.0101(3) 0.0168(4)
O1 0.066(3) 0.064(2) 0.084(3) -0.001(2) -0.016(2) -0.0192(19)
O2 0.051(2) 0.0481(17) 0.0467(17) -0.0063(15) -0.0065(15) -0.0032(15)
O3 0.109(3) 0.0428(19) 0.066(2) 0.0002(18) 0.018(2) -0.015(2)
O4 0.084(3) 0.0565(18) 0.0497(19) 0.0117(16) 0.0180(17) 0.0029(18)
O5 0.055(2) 0.0341(16) 0.063(2) -0.0006(14) 0.0028(15) -0.0007(15)
O6 0.036(2) 0.0403(15) 0.0580(19) 0.0056(14) 0.0003(13) -0.0009(13)
C1 0.048(3) 0.042(2) 0.071(3) -0.001(2) -0.004(3) 0.003(2)
C2 0.051(3) 0.049(2) 0.063(3) -0.004(2) 0.012(3) -0.002(2)
C3 0.041(3) 0.035(2) 0.052(3) 0.000(2) 0.005(2) 0.0041(19)
C4 0.040(3) 0.037(2) 0.043(3) 0.0012(19) 0.0009(19) -0.0023(19)
C5 0.047(3) 0.041(2) 0.047(3) 0.002(2) -0.0043(19) -0.002(2)
C6 0.077(4) 0.089(4) 0.066(4) 0.032(3) 0.012(3) -0.004(3)
C7 0.040(3) 0.043(2) 0.037(2) 0.0046(19) 0.0079(18) 0.001(2)
C8 0.046(3) 0.049(2) 0.067(3) 0.008(2) -0.006(2) 0.000(2)
C9 0.046(3) 0.039(2) 0.040(2) 0.004(2) 0.0104(19) 0.004(2)
C10 0.056(3) 0.039(2) 0.041(3) 0.0053(19) 0.002(2) 0.005(2)
C11 0.054(3) 0.055(3) 0.043(3) 0.004(2) 0.003(2) -0.002(2)
C12 0.051(3) 0.081(3) 0.038(2) 0.006(3) 0.007(2) 0.003(2)
C13 0.074(4) 0.065(3) 0.049(3) 0.022(3) 0.010(3) 0.022(3)
C14 0.074(4) 0.044(2) 0.048(3) 0.009(2) 0.012(3) 0.005(2)

loop_
_atom_type_symbol
_atom_type_description
_atom_type_scat_dispersion_real
_atom_type_scat_dispersion_imag
_atom_type_scat_source
C C 0.0033 0.0016 'International Tables Vol C Tables 4.2.6.8 and 6.1.1.4'
H H 0.0000 0.0000 'International Tables Vol C Tables 4.2.6.8 and 6.1.1.4'
O O 0.0106 0.0060 'International Tables Vol C Tables 4.2.6.8 and 6.1.1.4'
Br Br -0.2901 2.4595 'International Tables Vol C Tables 4.2.6.8 and 6.1.1.4'

loop_
_geom_angle_atom_site_label_1
_geom_angle_atom_site_label_2
_geom_angle_atom_site_label_3
_geom_angle
C1 O2 C4 110.0(3)
C5 O4 C6 116.7(4)
C7 O6 C8 116.1(3)
O1 C1 O2 119.9(5)
O1 C1 C2 130.1(5)
O2 C1 C2 110.0(4)
C1 C2 C3 103.9(4)
C1 C2 H2A 111.0
C3 C2 H2A 111.0
C1 C2 H2B 111.0
C3 C2 H2B 111.0
H2A C2 H2B 109.0
C9 C3 C2 116.2(4)
C9 C3 C4 115.8(4)
C2 C3 C4 101.7(3)
C9 C3 H3 107.5
C2 C3 H3 107.5
C4 C3 H3 107.5
O2 C4 C5 107.5(3)
O2 C4 C7 107.5(3)
C5 C4 C7 111.7(4)
O2 C4 C3 105.1(3)
C5 C4 C3 113.5(3)
C7 C4 C3 111.0(3)
O3 C5 O4 125.5(4)
O3 C5 C4 123.6(4)
O4 C5 C4 110.9(4)
O4 C6 H6A 109.5
O4 C6 H6B 109.5
H6A C6 H6B 109.5
O4 C6 H6C 109.5
H6A C6 H6C 109.5
H6B C6 H6C 109.5
O5 C7 O6 126.0(4)
O5 C7 C4 123.3(4)
O6 C7 C4 110.6(4)
O6 C8 H8A 109.5
O6 C8 H8B 109.5
H8A C8 H8B 109.5
O6 C8 H8C 109.5
H8A C8 H8C 109.5
H8B C8 H8C 109.5
C14 C9 C10 118.5(4)
C14 C9 C3 122.3(4)
C10 C9 C3 119.2(4)
C9 C10 C11 121.1(4)
C9 C10 H10 119.4
C11 C10 H10 119.4
C12 C11 C10 119.1(4)
C12 C11 H11 120.5
C10 C11 H11 120.5
C11 C12 C13 120.9(4)
C11 C12 Br1 119.4(4)
C13 C12 Br1 119.6(4)
C12 C13 C14 119.5(4)
C12 C13 H13 120.3
C14 C13 H13 120.3
C9 C14 C13 121.0(4)
C9 C14 H14 119.5
C13 C14 H14 119.5

loop_
_geom_bond_atom_site_label_1
_geom_bond_atom_site_label_2
_geom_bond_distance
Br1 C12 1.893(5)
O1 C1 1.187(6)
O2 C1 1.374(6)
O2 C4 1.430(5)
O3 C5 1.173(5)
O4 C5 1.309(6)
O4 C6 1.442(6)
O5 C7 1.191(5)
O6 C7 1.326(5)
O6 C8 1.442(5)
C1 C2 1.495(7)
C2 C3 1.522(6)
C2 H2A 0.9700
C2 H2B 0.9700
C3 C9 1.516(6)
C3 C4 1.546(6)
C3 H3 0.9800
C4 C5 1.531(6)
C4 C7 1.531(6)
C6 H6A 0.9600
C6 H6B 0.9600
C6 H6C 0.9600
C8 H8A 0.9600
C8 H8B 0.9600
C8 H8C 0.9600
C9 C14 1.373(6)
C9 C10 1.380(6)
C10 C11 1.387(6)
C10 H10 0.9300
C11 C12 1.364(7)
C11 H11 0.9300
C12 C13 1.372(8)
C13 C14 1.381(7)
C13 H13 0.9300
C14 H14 0.9300

loop_
_geom_torsion_atom_site_label_1
_geom_torsion_atom_site_label_2
_geom_torsion_atom_site_label_3
_geom_torsion_atom_site_label_4
_geom_torsion
C4 O2 C1 O1 175.0(4)
C4 O2 C1 C2 -5.0(5)
O1 C1 C2 C3 165.2(5)
O2 C1 C2 C3 -14.9(5)
C1 C2 C3 C9 153.4(4)
C1 C2 C3 C4 26.7(4)
C1 O2 C4 C5 143.8(4)
C1 O2 C4 C7 -95.8(4)
C1 O2 C4 C3 22.5(4)
C9 C3 C4 O2 -157.1(3)
C2 C3 C4 O2 -30.2(4)
C9 C3 C4 C5 85.6(4)
C2 C3 C4 C5 -147.4(4)
C9 C3 C4 C7 -41.2(5)
C2 C3 C4 C7 85.8(4)
C6 O4 C5 O3 1.2(8)
C6 O4 C5 C4 -179.0(4)
O2 C4 C5 O3 -126.2(5)
C7 C4 C5 O3 116.1(5)
C3 C4 C5 O3 -10.4(6)
O2 C4 C5 O4 54.0(5)
C7 C4 C5 O4 -63.7(5)
C3 C4 C5 O4 169.9(4)
C8 O6 C7 O5 6.2(6)
C8 O6 C7 C4 -169.4(4)
O2 C4 C7 O5 26.6(5)
C5 C4 C7 O5 144.4(4)
C3 C4 C7 O5 -87.8(5)
O2 C4 C7 O6 -157.6(3)
C5 C4 C7 O6 -39.9(5)
C3 C4 C7 O6 87.9(4)
C2 C3 C9 C14 -40.9(6)
C4 C3 C9 C14 78.3(5)
C2 C3 C9 C10 140.3(4)
C4 C3 C9 C10 -100.5(5)
C14 C9 C10 C11 -1.8(7)
C3 C9 C10 C11 177.0(4)
C9 C10 C11 C12 0.5(7)
C10 C11 C12 C13 0.2(7)
C10 C11 C12 Br1 -177.6(4)
C11 C12 C13 C14 0.4(8)
Br1 C12 C13 C14 178.2(4)
C10 C9 C14 C13 2.4(8)
C3 C9 C14 C13 -176.4(5)
C12 C13 C14 C9 -1.7(8)
